data_7233635
loop_
_publ_author_name
'Khadija Hakouk'
'Olivier Oms'
'Anne Dolbecq'
'Jerome Marrot'
'Ali Saad'
'Pierre Mialane'
'Houda El Bekkachi'
'Stephane Jobic'
'Philippe Deniard'
'Remi Dessapt'

_publ_section_title
;
 New photoresponsive charge-transfer spiropyran/polyoxometalate assemblies
 with highly tunable optical properties
;
_journal_name_full 'Journal of Materials Chemistry C'
_journal_page_first 1628
_journal_page_last 1641
_journal_paper_doi 10.1039/C3TC31992J
_journal_volume 2
_journal_year 2014
_chemical_formula_sum 'C6 H32 Fe Mo6 N3 O25'
_chemical_formula_weight 1177.84
_space_group_IT_number 55
_space_group_name_Hall '-P 2 2ab'
_space_group_name_H-M_alt 'P b a m'
_symmetry_cell_setting orthorhombic
_symmetry_space_group_name_H-M 'P b a m'
_atom_sites_solution_hydrogens geom
_atom_sites_solution_primary direct
_atom_sites_solution_secondary difmap
_cell_angle_alpha 90.00
_cell_angle_beta 90.00
_cell_angle_gamma 90.00
_cell_formula_units_Z 4
_cell_length_a 11.157(4)
_cell_length_b 11.733(4)
_cell_length_c 22.906(8)
_cell_measurement_reflns_used 6428
_cell_measurement_temperature 293(2)
_cell_measurement_theta_max 30.42
_cell_measurement_theta_min 1.78
_cell_volume 2998.5(18)
_computing_cell_refinement 'Bruker SMART'
_computing_data_collection 'Bruker SMART'
_computing_data_reduction 'Bruker SAINT'
_computing_molecular_graphics 'Bruker SHELXTL'
_computing_publication_material 'Bruker SHELXTL'
_computing_structure_refinement 'SHELXL-97 (Sheldrick, 1997)'
_computing_structure_solution 'SHELXS-97 (Sheldrick, 1990)'
_diffrn_ambient_temperature 293(2)
_diffrn_detector_area_resol_mean 512x512
_diffrn_measured_fraction_theta_full 0.982
_diffrn_measured_fraction_theta_max 0.982
_diffrn_measurement_device_type 'CCD area detector'
_diffrn_measurement_method 'phi and omega scans'
_diffrn_radiation_monochromator graphite
_diffrn_radiation_source 'fine-focus sealed tube'
_diffrn_radiation_type MoK\a
_diffrn_radiation_wavelength 0.71073
_diffrn_reflns_av_R_equivalents 0.1420
_diffrn_reflns_av_sigmaI/netI 0.1412
_diffrn_reflns_limit_h_max 15
_diffrn_reflns_limit_h_min -15
_diffrn_reflns_limit_k_max 15
_diffrn_reflns_limit_k_min -16
_diffrn_reflns_limit_l_max 17
_diffrn_reflns_limit_l_min -32
_diffrn_reflns_number 18033
_diffrn_reflns_theta_full 30.42
_diffrn_reflns_theta_max 30.42
_diffrn_reflns_theta_min 1.78
_exptl_absorpt_coefficient_mu 2.995
_exptl_absorpt_correction_T_max 0.9707
_exptl_absorpt_correction_T_min 0.5857
_exptl_absorpt_correction_type multi-scan
_exptl_crystal_colour yellow
_exptl_crystal_density_diffrn 2.609
_exptl_crystal_density_method 'not measured'
_exptl_crystal_description platelet
_exptl_crystal_F_000 2268
_exptl_crystal_size_max 0.20
_exptl_crystal_size_mid 0.10
_exptl_crystal_size_min 0.01
_refine_diff_density_max 1.427
_refine_diff_density_min -1.616
_refine_diff_density_rms 0.305
_refine_ls_extinction_coef 0.0027(3)
_refine_ls_extinction_expression Fc^*^=kFc[1+0.001xFc^2^\l^3^/sin(2\q)]^-1/4^
_refine_ls_extinction_method SHELXL
_refine_ls_goodness_of_fit_ref 1.025
_refine_ls_hydrogen_treatment mixed
_refine_ls_matrix_type full
_refine_ls_number_parameters 253
_refine_ls_number_reflns 4565
_refine_ls_number_restraints 2
_refine_ls_restrained_S_all 1.025
_refine_ls_R_factor_all 0.1494
_refine_ls_R_factor_gt 0.0752
_refine_ls_shift/su_max 0.001
_refine_ls_shift/su_mean 0.000
_refine_ls_structure_factor_coef Fsqd
_refine_ls_weighting_details 'calc w=1/[\s^2^(Fo^2^)+(0.0837P)^2^+0.4120P] where P=(Fo^2^+2Fc^2^)/3'
_refine_ls_weighting_scheme calc
_refine_ls_wR_factor_gt 0.1581
_refine_ls_wR_factor_ref 0.1915
_reflns_number_gt 2575
_reflns_number_total 4565
_reflns_threshold_expression >2\s(I)
_cod_data_source_file 1000004.cif
_cod_data_source_block PCOD1000004
_cod_original_cell_volume 2998.6(17)
_cod_original_sg_symbol_H-M Pbam
_cod_database_code 7233635

loop_
_symmetry_equiv_pos_as_xyz
'x, y, z'
'-x, -y, z'
'-x+1/2, y+1/2, -z'
'x+1/2, -y+1/2, -z'
'-x, -y, -z'
'x, y, -z'
'x-1/2, -y-1/2, z'
'-x-1/2, y-1/2, z'

loop_
_atom_site_label
_atom_site_type_symbol
_atom_site_fract_x
_atom_site_fract_y
_atom_site_fract_z
_atom_site_U_iso_or_equiv
_atom_site_adp_type
_atom_site_occupancy
_atom_site_symmetry_multiplicity
_atom_site_calc_flag
_atom_site_refinement_flags
_atom_site_disorder_assembly
_atom_site_disorder_group
Mo1 Mo 0.24038(7) 0.09289(7) 0.07287(3) 0.0188(2) Uani 1 1 d . . .
Mo2 Mo 0.0000 0.0000 0.14550(5) 0.0199(3) Uani 1 2 d S . .
Fe1 Fe 0.0000 0.0000 0.0000 0.0151(5) Uani 1 4 d S . .
O1 O 0.3070(7) 0.0357(8) 0.0000 0.022(2) Uani 1 2 d S . .
O2 O 0.1091(7) 0.1344(7) 0.0000 0.0152(17) Uani 1 2 d SD . .
O3 O 0.3243(6) 0.0123(6) 0.1190(3) 0.0324(17) Uani 1 1 d . . .
O4 O -0.1057(5) 0.0551(5) 0.0644(2) 0.0155(12) Uani 1 1 d D . .
O5 O 0.3022(7) 0.2272(6) 0.0754(3) 0.0329(17) Uani 1 1 d . . .
O6 O 0.1037(6) 0.1237(6) 0.1220(3) 0.0239(14) Uani 1 1 d . . .
O7 O -0.0927(6) 0.0734(6) 0.1899(3) 0.0314(16) Uani 1 1 d . . .
Mo4 Mo 0.28570(11) 0.19949(12) 0.5000 0.0432(4) Uani 1 2 d S . .
Mo5 Mo 0.39548(11) 0.10259(9) 0.37326(4) 0.0460(3) Uani 1 1 d . . .
Fe2 Fe 0.5000 0.0000 0.5000 0.0147(5) Uani 1 4 d S . .
O8 O 0.1425(9) 0.1888(11) 0.5000 0.061(3) Uani 1 2 d S . .
O9 O 0.4399(10) 0.2124(12) 0.3363(5) 0.099(5) Uani 1 1 d . . .
O10 O 0.2742(10) 0.1115(12) 0.4204(6) 0.025(3) Uani 0.50 1 d P . .
O11 O 0.5601(10) 0.0659(11) 0.4244(5) 0.020(3) Uani 0.50 1 d P . .
O12 O 0.4747(10) 0.1517(10) 0.4605(5) 0.016(3) Uani 0.50 1 d P . .
O13 O 0.3333(11) 0.0248(11) 0.4676(5) 0.024(3) Uani 0.50 1 d P . .
O14 O 0.2351(14) 0.1003(16) 0.3545(11) 0.061(3) Uani 0.50 1 d P . .
O15 O 0.3389(12) 0.0261(16) 0.3149(6) 0.041(4) Uani 0.50 1 d P . .
O16 O 0.5706(12) 0.0458(13) 0.3580(6) 0.030(3) Uani 0.50 1 d P . .
O17 O 0.3681(12) 0.2223(11) 0.4376(6) 0.029(3) Uani 0.50 1 d P . .
O18 O 0.2927(16) 0.3338(14) 0.4628(10) 0.063(6) Uani 0.50 1 d P . .
N1 N 0.1517(9) 0.3174(9) 0.1959(5) 0.054(3) Uani 1 1 d . . .
H1A H 0.1933 0.3819 0.1895 0.064 Uiso 1 1 calc R . .
H1B H 0.1634 0.2720 0.1648 0.064 Uiso 1 1 calc R . .
C1 C 0.0293(12) 0.3461(13) 0.1976(7) 0.062(4) Uani 1 1 d . . .
H1C H -0.0165 0.2810 0.2096 0.092 Uiso 1 1 calc R . .
H1D H 0.0037 0.3697 0.1594 0.092 Uiso 1 1 calc R . .
H1E H 0.0171 0.4073 0.2248 0.092 Uiso 1 1 calc R . .
C2 C 0.2038(12) 0.2612(15) 0.2463(6) 0.063(4) Uani 1 1 d . . .
H2A H 0.2455 0.3163 0.2697 0.095 Uiso 1 1 calc R . .
H2B H 0.2590 0.2037 0.2335 0.095 Uiso 1 1 calc R . .
H2C H 0.1413 0.2265 0.2690 0.095 Uiso 1 1 calc R . .
N2 N 0.456(4) 0.473(2) 0.3772(10) 0.106(14) Uani 0.50 1 d P . .
C3 C 0.483(3) 0.460(3) 0.4177(13) 0.064(10) Uani 0.50 1 d P . .
C4 C 0.462(2) 0.506(3) 0.3163(9) 0.054(7) Uani 0.50 1 d P . .
O1W O 0.0441(10) 0.3450(10) 0.0000 0.069(5) Uani 1 2 d S . .
H2 H 0.078(18) 0.205(7) 0.0000 0.083 Uiso 1 2 d SD . .
H4 H -0.110(13) 0.126(5) 0.050(6) 0.083 Uiso 1 1 d D . .

loop_
_atom_site_aniso_label
_atom_site_aniso_U_11
_atom_site_aniso_U_22
_atom_site_aniso_U_33
_atom_site_aniso_U_23
_atom_site_aniso_U_13
_atom_site_aniso_U_12
Mo1 0.0157(4) 0.0193(4) 0.0213(4) -0.0004(3) -0.0043(3) -0.0021(3)
Mo2 0.0219(6) 0.0236(6) 0.0141(5) 0.000 0.000 -0.0005(5)
Fe1 0.0098(11) 0.0205(14) 0.0151(11) 0.000 0.000 -0.0003(10)
O1 0.011(4) 0.018(5) 0.036(5) 0.000 0.000 0.001(4)
O2 0.006(4) 0.017(5) 0.023(4) 0.000 0.000 0.001(3)
O3 0.023(3) 0.040(5) 0.034(4) 0.006(3) -0.011(3) 0.002(3)
O4 0.016(3) 0.015(3) 0.016(3) 0.001(2) 0.004(2) 0.000(2)
O5 0.040(4) 0.022(4) 0.037(4) 0.000(3) -0.004(3) -0.013(3)
O6 0.025(3) 0.026(4) 0.021(3) -0.003(3) -0.003(3) 0.001(3)
O7 0.036(4) 0.037(4) 0.022(3) -0.003(3) 0.008(3) -0.004(3)
Mo4 0.0160(6) 0.0155(7) 0.0982(13) 0.000 0.000 0.0062(5)
Mo5 0.0628(7) 0.0393(6) 0.0357(6) 0.0183(5) -0.0276(5) -0.0180(6)
Fe2 0.0107(11) 0.0179(13) 0.0154(11) 0.000 0.000 0.0019(10)
O8 0.021(4) 0.044(7) 0.118(10) 0.000 0.000 0.006(4)
O9 0.071(7) 0.137(11) 0.090(8) 0.089(8) -0.038(6) -0.050(7)
O10 0.013(6) 0.026(8) 0.035(8) 0.010(6) -0.006(5) -0.007(5)
O11 0.016(6) 0.030(7) 0.015(6) -0.012(5) -0.001(5) 0.003(5)
O12 0.019(6) 0.012(6) 0.018(6) 0.000(5) 0.005(5) 0.002(5)
O13 0.021(6) 0.023(7) 0.028(7) 0.007(6) 0.005(5) 0.005(5)
O14 0.021(4) 0.044(7) 0.118(10) 0.000 0.000 0.006(4)
O15 0.020(7) 0.080(13) 0.023(7) 0.003(8) -0.006(6) 0.002(7)
O16 0.025(7) 0.044(9) 0.021(7) -0.003(6) 0.005(6) -0.010(6)
O17 0.029(7) 0.017(7) 0.042(8) 0.018(6) 0.009(6) 0.010(6)
O18 0.045(10) 0.027(10) 0.119(17) 0.012(10) -0.014(10) 0.004(8)
N1 0.045(6) 0.048(7) 0.068(7) 0.024(6) 0.008(6) -0.003(5)
C1 0.044(8) 0.078(11) 0.064(9) 0.007(8) 0.002(7) 0.014(7)
C2 0.050(8) 0.095(12) 0.045(8) 0.023(8) -0.016(6) -0.011(8)
N2 0.21(4) 0.07(2) 0.038(13) -0.013(13) 0.020(18) -0.11(2)
C3 0.039(18) 0.09(3) 0.058(16) 0.035(17) 0.004(14) 0.012(19)
C4 0.047(17) 0.09(2) 0.027(11) 0.002(14) 0.001(9) 0.02(2)
O1W 0.020(6) 0.033(7) 0.154(15) 0.000 0.000 0.001(5)

loop_
_atom_type_symbol
_atom_type_description
_atom_type_scat_dispersion_real
_atom_type_scat_dispersion_imag
_atom_type_scat_source
O O 0.0106 0.0060 'International Tables Vol C Tables 4.2.6.8 and 6.1.1.4'
Fe Fe 0.3463 0.8444 'International Tables Vol C Tables 4.2.6.8 and 6.1.1.4'
Mo Mo -1.6832 0.6857 'International Tables Vol C Tables 4.2.6.8 and 6.1.1.4'
C C 0.0033 0.0016 'International Tables Vol C Tables 4.2.6.8 and 6.1.1.4'
N N 0.0061 0.0033 'International Tables Vol C Tables 4.2.6.8 and 6.1.1.4'
H H 0.0000 0.0000 'International Tables Vol C Tables 4.2.6.8 and 6.1.1.4'

loop_
_geom_angle_atom_site_label_1
_geom_angle_atom_site_label_2
_geom_angle_atom_site_label_3
_geom_angle
_geom_angle_site_symmetry_1
_geom_angle_site_symmetry_3
O3 Mo1 O5 105.5(3) . .
O3 Mo1 O6 100.2(3) . .
O5 Mo1 O6 97.2(3) . .
O3 Mo1 O1 97.5(3) . .
O5 Mo1 O1 101.0(4) . .
O6 Mo1 O1 150.1(3) . .
O3 Mo1 O2 158.6(3) . .
O5 Mo1 O2 95.0(3) . .
O6 Mo1 O2 83.0(2) . .
O1 Mo1 O2 72.0(3) . .
O3 Mo1 O4 89.6(3) . 2
O5 Mo1 O4 162.6(3) . 2
O6 Mo1 O4 71.0(2) . 2
O1 Mo1 O4 85.3(3) . 2
O2 Mo1 O4 71.3(3) . 2
O7 Mo2 O7 105.8(5) . 2
O7 Mo2 O6 100.6(3) . 2
O7 Mo2 O6 98.7(3) 2 2
O7 Mo2 O6 98.7(3) . .
O7 Mo2 O6 100.6(3) 2 .
O6 Mo2 O6 147.7(4) 2 .
O7 Mo2 O4 91.7(3) . .
O7 Mo2 O4 161.4(3) 2 .
O6 Mo2 O4 71.3(2) 2 .
O6 Mo2 O4 82.6(2) . .
O7 Mo2 O4 161.4(3) . 2
O7 Mo2 O4 91.7(3) 2 2
O6 Mo2 O4 82.6(2) 2 2
O6 Mo2 O4 71.3(2) . 2
O4 Mo2 O4 71.8(3) . 2
O2 Fe1 O2 180.0(3) . 5
O2 Fe1 O4 96.0(2) . 6
O2 Fe1 O4 84.0(2) 5 6
O2 Fe1 O4 84.0(2) . 5
O2 Fe1 O4 96.0(2) 5 5
O4 Fe1 O4 84.7(3) 6 5
O2 Fe1 O4 96.0(2) . .
O2 Fe1 O4 84.0(2) 5 .
O4 Fe1 O4 95.3(3) 6 .
O4 Fe1 O4 180.0(3) 5 .
O2 Fe1 O4 84.0(2) . 2
O2 Fe1 O4 96.0(2) 5 2
O4 Fe1 O4 180.0(4) 6 2
O4 Fe1 O4 95.3(3) 5 2
O4 Fe1 O4 84.7(3) . 2
Mo1 O1 Mo1 118.1(4) 6 .
Fe1 O2 Mo1 102.9(3) . 6
Fe1 O2 Mo1 102.9(3) . .
Mo1 O2 Mo1 94.5(3) 6 .
Fe1 O2 H2 120(10) . .
Mo1 O2 H2 116(8) 6 .
Mo1 O2 H2 116(8) . .
Fe1 O4 Mo2 101.7(2) . .
Fe1 O4 Mo1 101.7(2) . 2
Mo2 O4 Mo1 93.1(2) . 2
Fe1 O4 H4 93(10) . .
Mo2 O4 H4 126(10) . .
Mo1 O4 H4 134(10) 2 .
Mo1 O6 Mo2 119.6(3) . .
O8 Mo4 O17 123.0(5) . 6_556
O8 Mo4 O17 123.0(5) . .
O17 Mo4 O17 112.4(10) 6_556 .
O8 Mo4 O18 96.4(7) . .
O17 Mo4 O18 103.6(8) 6_556 .
O17 Mo4 O18 56.3(8) . .
O8 Mo4 O18 96.4(7) . 6_556
O17 Mo4 O18 56.3(8) 6_556 6_556
O17 Mo4 O18 103.6(8) . 6_556
O18 Mo4 O18 56.7(14) . 6_556
O8 Mo4 O10 84.3(4) . .
O17 Mo4 O10 146.2(5) 6_556 .
O17 Mo4 O10 52.2(6) . .
O18 Mo4 O10 91.3(8) . .
O18 Mo4 O10 147.9(8) 6_556 .
O8 Mo4 O10 84.3(4) . 6_556
O17 Mo4 O10 52.2(6) 6_556 6_556
O17 Mo4 O10 146.2(5) . 6_556
O18 Mo4 O10 147.9(8) . 6_556
O18 Mo4 O10 91.3(8) 6_556 6_556
O10 Mo4 O10 120.6(7) . 6_556
O8 Mo4 O13 99.5(5) . .
O17 Mo4 O13 106.9(5) 6_556 .
O17 Mo4 O13 75.0(5) . .
O18 Mo4 O13 129.5(8) . .
O18 Mo4 O13 161.7(7) 6_556 .
O10 Mo4 O13 43.8(5) . .
O10 Mo4 O13 81.5(5) 6_556 .
O8 Mo4 O13 99.5(5) . 6_556
O17 Mo4 O13 75.0(5) 6_556 6_556
O17 Mo4 O13 106.9(5) . 6_556
O18 Mo4 O13 161.7(7) . 6_556
O18 Mo4 O13 129.5(8) 6_556 6_556
O10 Mo4 O13 81.5(5) . 6_556
O10 Mo4 O13 43.8(5) 6_556 6_556
O13 Mo4 O13 38.6(6) . 6_556
O8 Mo4 O12 150.6(4) . 6_556
O17 Mo4 O12 40.7(5) 6_556 6_556
O17 Mo4 O12 83.0(5) . 6_556
O18 Mo4 O12 110.6(6) . 6_556
O18 Mo4 O12 89.3(7) 6_556 6_556
O10 Mo4 O12 105.7(4) . 6_556
O10 Mo4 O12 66.8(4) 6_556 6_556
O13 Mo4 O12 72.4(4) . 6_556
O13 Mo4 O12 56.3(4) 6_556 6_556
O8 Mo4 O12 150.6(4) . .
O17 Mo4 O12 83.0(5) 6_556 .
O17 Mo4 O12 40.7(5) . .
O18 Mo4 O12 89.3(7) . .
O18 Mo4 O12 110.6(6) 6_556 .
O10 Mo4 O12 66.8(4) . .
O10 Mo4 O12 105.7(4) 6_556 .
O13 Mo4 O12 56.3(4) . .
O13 Mo4 O12 72.4(4) 6_556 .
O12 Mo4 O12 45.0(6) 6_556 .
O9 Mo5 O15 96.9(7) . .
O9 Mo5 O10 121.1(7) . .
O15 Mo5 O10 103.2(6) . .
O9 Mo5 O16 126.8(7) . 2_655
O15 Mo5 O16 55.3(7) . 2_655
O10 Mo5 O16 109.9(6) . 2_655
O9 Mo5 O14 100.8(7) . .
O15 Mo5 O14 57.1(8) . .
O10 Mo5 O14 52.3(8) . .
O16 Mo5 O14 98.3(7) 2_655 .
O9 Mo5 O17 82.9(7) . .
O15 Mo5 O17 148.6(6) . .
O10 Mo5 O17 52.9(6) . .
O16 Mo5 O17 145.4(5) 2_655 .
O14 Mo5 O17 91.9(8) . .
O9 Mo5 O16 83.2(6) . .
O15 Mo5 O16 92.7(6) . .
O10 Mo5 O16 148.3(6) . .
O16 Mo5 O16 57.9(7) 2_655 .
O14 Mo5 O16 149.7(8) . .
O17 Mo5 O16 118.3(5) . .
O9 Mo5 O11 100.2(5) . .
O15 Mo5 O11 127.5(6) . .
O10 Mo5 O11 109.2(5) . .
O16 Mo5 O11 75.1(5) 2_655 .
O14 Mo5 O11 157.6(8) . .
O17 Mo5 O11 83.0(5) . .
O16 Mo5 O11 41.8(4) . .
O9 Mo5 O12 98.0(5) . .
O15 Mo5 O12 163.5(6) . .
O10 Mo5 O12 74.9(5) . .
O16 Mo5 O12 109.4(5) 2_655 .
O14 Mo5 O12 126.2(8) . .
O17 Mo5 O12 41.5(5) . .
O16 Mo5 O12 82.1(5) . .
O11 Mo5 O12 42.2(4) . .
O9 Mo5 O11 149.9(5) . 2_655
O15 Mo5 O11 91.5(7) . 2_655
O10 Mo5 O11 84.6(5) . 2_655
O16 Mo5 O11 41.0(5) 2_655 2_655
O14 Mo5 O11 108.0(7) . 2_655
O17 Mo5 O11 104.4(4) . 2_655
O16 Mo5 O11 67.6(5) . 2_655
O11 Mo5 O11 53.1(6) . 2_655
O12 Mo5 O11 72.0(4) . 2_655
O9 Mo5 O13 147.7(6) . .
O15 Mo5 O13 112.7(6) . .
O10 Mo5 O13 41.5(5) . .
O16 Mo5 O13 82.6(5) 2_655 .
O14 Mo5 O13 85.7(8) . .
O17 Mo5 O13 65.2(5) . .
O16 Mo5 O13 107.0(5) . .
O11 Mo5 O13 72.3(4) . .
O12 Mo5 O13 54.9(4) . .
O11 Mo5 O13 46.0(4) 2_655 .
O11 Fe2 O11 180.000(2) 6_556 2_655
O11 Fe2 O11 118.9(7) 6_556 .
O11 Fe2 O11 61.1(7) 2_655 .
O11 Fe2 O11 61.1(7) 6_556 5_656
O11 Fe2 O11 118.9(7) 2_655 5_656
O11 Fe2 O11 180.000(2) . 5_656
O11 Fe2 O12 132.7(5) 6_556 2_655
O11 Fe2 O12 47.3(5) 2_655 2_655
O11 Fe2 O12 84.6(5) . 2_655
O11 Fe2 O12 95.4(5) 5_656 2_655
O11 Fe2 O12 84.6(5) 6_556 5_656
O11 Fe2 O12 95.4(5) 2_655 5_656
O11 Fe2 O12 132.7(5) . 5_656
O11 Fe2 O12 47.3(5) 5_656 5_656
O12 Fe2 O12 53.3(6) 2_655 5_656
O11 Fe2 O12 47.3(5) 6_556 6_556
O11 Fe2 O12 132.7(5) 2_655 6_556
O11 Fe2 O12 95.4(5) . 6_556
O11 Fe2 O12 84.6(5) 5_656 6_556
O12 Fe2 O12 180.0(6) 2_655 6_556
O12 Fe2 O12 126.7(6) 5_656 6_556
O11 Fe2 O12 95.4(5) 6_556 .
O11 Fe2 O12 84.6(5) 2_655 .
O11 Fe2 O12 47.3(5) . .
O11 Fe2 O12 132.7(5) 5_656 .
O12 Fe2 O12 126.7(6) 2_655 .
O12 Fe2 O12 180.0(6) 5_656 .
O12 Fe2 O12 53.3(6) 6_556 .
O11 Fe2 O13 55.5(5) 6_556 5_656
O11 Fe2 O13 124.5(5) 2_655 5_656
O11 Fe2 O13 93.7(5) . 5_656
O11 Fe2 O13 86.3(5) 5_656 5_656
O12 Fe2 O13 84.8(5) 2_655 5_656
O12 Fe2 O13 65.2(5) 5_656 5_656
O12 Fe2 O13 95.2(5) 6_556 5_656
O12 Fe2 O13 114.8(5) . 5_656
O11 Fe2 O13 93.7(5) 6_556 2_655
O11 Fe2 O13 86.3(5) 2_655 2_655
O11 Fe2 O13 55.5(5) . 2_655
O11 Fe2 O13 124.5(5) 5_656 2_655
O12 Fe2 O13 65.2(5) 2_655 2_655
O12 Fe2 O13 84.8(5) 5_656 2_655
O12 Fe2 O13 114.8(5) 6_556 2_655
O12 Fe2 O13 95.2(5) . 2_655
O13 Fe2 O13 43.0(7) 5_656 2_655
O11 Fe2 O13 124.5(5) 6_556 .
O11 Fe2 O13 55.5(5) 2_655 .
O11 Fe2 O13 86.3(5) . .
O11 Fe2 O13 93.7(5) 5_656 .
O12 Fe2 O13 95.2(5) 2_655 .
O12 Fe2 O13 114.8(5) 5_656 .
O12 Fe2 O13 84.8(5) 6_556 .
O12 Fe2 O13 65.2(5) . .
O13 Fe2 O13 180.000(2) 5_656 .
O13 Fe2 O13 137.0(7) 2_655 .
O11 Fe2 O13 86.3(5) 6_556 6_556
O11 Fe2 O13 93.7(5) 2_655 6_556
O11 Fe2 O13 124.5(5) . 6_556
O11 Fe2 O13 55.5(5) 5_656 6_556
O12 Fe2 O13 114.8(5) 2_655 6_556
O12 Fe2 O13 95.2(5) 5_656 6_556
O12 Fe2 O13 65.2(5) 6_556 6_556
O12 Fe2 O13 84.8(5) . 6_556
O13 Fe2 O13 137.0(7) 5_656 6_556
O13 Fe2 O13 180.000(2) 2_655 6_556
O13 Fe2 O13 43.0(7) . 6_556
O14 O10 O13 134.2(12) . .
O14 O10 O17 116.8(11) . .
O13 O10 O17 94.3(9) . .
O14 O10 Mo5 67.3(8) . .
O13 O10 Mo5 93.4(7) . .
O17 O10 Mo5 73.3(6) . .
O14 O10 Mo4 152.8(11) . .
O13 O10 Mo4 72.8(7) . .
O17 O10 Mo4 52.5(6) . .
Mo5 O10 Mo4 121.5(6) . .
O16 O11 O12 130.3(11) . .
O16 O11 Fe2 144.6(10) . .
O12 O11 Fe2 66.5(6) . .
O16 O11 Mo5 64.7(7) . .
O12 O11 Mo5 70.2(6) . .
Fe2 O11 Mo5 104.7(5) . .
O16 O11 Mo5 50.5(7) . 2_655
O12 O11 Mo5 154.7(8) . 2_655
Fe2 O11 Mo5 100.1(5) . 2_655
Mo5 O11 Mo5 94.3(4) . 2_655
O17 O12 O11 127.9(10) . .
O17 O12 O12 110.0(6) . 6_556
O11 O12 O12 120.9(6) . 6_556
O17 O12 Fe2 137.3(8) . .
O11 O12 Fe2 66.3(6) . .
O12 O12 Fe2 63.4(3) 6_556 .
O17 O12 Mo5 62.2(7) . .
O11 O12 Mo5 67.5(6) . .
O12 O12 Mo5 152.2(3) 6_556 .
Fe2 O12 Mo5 103.1(5) . .
O17 O12 Mo4 46.7(6) . .
O11 O12 Mo4 150.6(8) . .
O12 O12 Mo4 67.5(3) 6_556 .
Fe2 O12 Mo4 99.4(5) . .
Mo5 O12 Mo4 92.8(4) . .
O13 O13 O10 131.7(7) 6_556 .
O13 O13 Fe2 68.5(3) 6_556 .
O10 O13 Fe2 135.0(8) . .
O13 O13 Mo4 70.7(3) 6_556 .
O10 O13 Mo4 63.4(7) . .
Fe2 O13 Mo4 103.2(6) . .
O13 O13 Mo5 152.1(3) 6_556 .
O10 O13 Mo5 45.0(5) . .
Fe2 O13 Mo5 96.7(5) . .
Mo4 O13 Mo5 91.0(4) . .
O10 O14 O15 111.3(12) . .
O10 O14 Mo5 60.4(8) . .
O15 O14 Mo5 58.2(7) . .
O16 O15 O14 110.9(11) 2_655 .
O16 O15 Mo5 65.0(7) 2_655 .
O14 O15 Mo5 64.7(9) . .
O11 O16 O15 135.8(12) . 2_655
O11 O16 Mo5 88.5(9) . 2_655
O15 O16 Mo5 59.7(8) 2_655 2_655
O11 O16 Mo5 73.5(7) . .
O15 O16 Mo5 146.7(9) 2_655 .
Mo5 O16 Mo5 117.9(7) 2_655 .
O12 O17 O18 134.1(12) . .
O12 O17 O10 98.1(9) . .
O18 O17 O10 111.5(10) . .
O12 O17 Mo4 92.6(7) . .
O18 O17 Mo4 64.0(8) . .
O10 O17 Mo4 75.3(7) . .
O12 O17 Mo5 76.3(7) . .
O18 O17 Mo5 149.6(11) . .
O10 O17 Mo5 53.8(6) . .
Mo4 O17 Mo5 124.6(7) . .
O17 O18 O18 110.4(9) . 6_556
O17 O18 Mo4 59.7(7) . .
O18 O18 Mo4 61.6(7) 6_556 .
C1 N1 C2 118.5(11) . .
C1 N1 H1A 107.7 . .
C2 N1 H1A 107.7 . .
C1 N1 H1B 107.7 . .
C2 N1 H1B 107.7 . .
H1A N1 H1B 107.1 . .
N1 C1 H1C 109.5 . .
N1 C1 H1D 109.5 . .
H1C C1 H1D 109.5 . .
N1 C1 H1E 109.5 . .
H1C C1 H1E 109.5 . .
H1D C1 H1E 109.5 . .
N1 C2 H2A 109.5 . .
N1 C2 H2B 109.5 . .
H2A C2 H2B 109.5 . .
N1 C2 H2C 109.5 . .
H2A C2 H2C 109.5 . .
H2B C2 H2C 109.5 . .
C3 N2 N2 80(3) . 2_665
C3 N2 C3 47(3) . 2_665
N2 N2 C3 44.0(14) 2_665 2_665
C3 N2 C4 158(4) . .
N2 N2 C4 79.2(15) 2_665 .
C3 N2 C4 117(2) 2_665 .
C3 N2 C4 129(4) . 2_665
N2 N2 C4 57.5(17) 2_665 2_665
C3 N2 C4 101(2) 2_665 2_665
C4 N2 C4 30.5(17) . 2_665
N2 C3 C3 88(3) . 2_665
N2 C3 N2 56(3) . 2_665
C3 C3 N2 44.8(17) 2_665 2_665
C4 C4 N2 90(2) 2_665 .
C4 C4 N2 59(2) 2_665 2_665
N2 C4 N2 43(2) . 2_665

loop_
_geom_bond_atom_site_label_1
_geom_bond_atom_site_label_2
_geom_bond_distance
_geom_bond_site_symmetry_2
Mo1 O3 1.700(7) .
Mo1 O5 1.722(7) .
Mo1 O6 1.930(6) .
Mo1 O1 1.946(5) .
Mo1 O2 2.274(5) .
Mo1 O4 2.304(6) 2
Mo2 O7 1.688(7) .
Mo2 O7 1.688(7) 2
Mo2 O6 1.932(7) 2
Mo2 O6 1.932(7) .
Mo2 O4 2.293(6) .
Mo2 O4 2.293(6) 2
Fe1 O2 1.992(8) .
Fe1 O2 1.992(8) 5
Fe1 O4 1.996(6) 6
Fe1 O4 1.996(6) 5
Fe1 O4 1.996(6) .
Fe1 O4 1.996(6) 2
O1 Mo1 1.946(5) 6
O2 Mo1 2.274(5) 6
O2 H2 0.90(2) .
O4 Mo1 2.304(6) 2
O4 H4 0.89(2) .
Mo4 O8 1.603(11) .
Mo4 O17 1.722(13) 6_556
Mo4 O17 1.722(13) .
Mo4 O18 1.793(17) .
Mo4 O18 1.793(17) 6_556
Mo4 O10 2.099(14) .
Mo4 O10 2.099(14) 6_556
Mo4 O13 2.244(13) .
Mo4 O13 2.244(13) 6_556
Mo4 O12 2.362(11) 6_556
Mo4 O12 2.362(11) .
Mo5 O9 1.619(10) .
Mo5 O15 1.730(15) .
Mo5 O10 1.734(13) .
Mo5 O16 1.815(16) 2_655
Mo5 O14 1.840(16) .
Mo5 O17 2.058(14) .
Mo5 O16 2.094(14) .
Mo5 O11 2.220(12) .
Mo5 O12 2.261(12) .
Mo5 O11 2.350(12) 2_655
Mo5 O13 2.447(12) .
Fe2 O11 2.012(12) 6_556
Fe2 O11 2.012(12) 2_655
Fe2 O11 2.012(12) .
Fe2 O11 2.012(12) 5_656
Fe2 O12 2.016(11) 2_655
Fe2 O12 2.016(11) 5_656
Fe2 O12 2.016(11) 6_556
Fe2 O12 2.016(11) .
Fe2 O13 2.023(12) 5_656
Fe2 O13 2.023(12) 2_655
Fe2 O13 2.023(12) .
Fe2 O13 2.023(12) 6_556
O10 O14 1.58(3) .
O10 O13 1.625(17) .
O10 O17 1.715(19) .
O11 O16 1.542(16) .
O11 O12 1.614(16) .
O11 Mo5 2.350(12) 2_655
O12 O17 1.542(17) .
O12 O12 1.81(2) 6_556
O13 O13 1.48(2) 6_556
O14 O15 1.71(2) .
O15 O16 1.65(2) 2_655
O16 O15 1.65(2) 2_655
O16 Mo5 1.815(16) 2_655
O17 O18 1.66(2) .
O18 O18 1.70(4) 6_556
N1 C1 1.407(16) .
N1 C2 1.450(15) .
N1 H1A 0.9000 .
N1 H1B 0.9000 .
C1 H1C 0.9600 .
C1 H1D 0.9600 .
C1 H1E 0.9600 .
C2 H2A 0.9600 .
C2 H2B 0.9600 .
C2 H2C 0.9600 .
N2 C3 0.99(3) .
N2 N2 1.18(5) 2_665
N2 C3 1.40(3) 2_665
N2 C4 1.45(3) .
N2 C4 1.69(3) 2_665
C3 C3 1.02(6) 2_665
C3 N2 1.40(3) 2_665
C4 C4 0.86(4) 2_665
C4 N2 1.69(3) 2_665
